data_2000668
loop_
_publ_author_name
'Matt, D.'
'Lakkis, D.'
'Grandjean, D.'
'Balegroune, F.'
'Laidoudi, A.'

_publ_section_title
;Structure of
 tris(4-diphenylphosphinoyl-3-methyl-1-phenylpyrazol-5-onato-<i>O</i>,<i>O</i>')iron(III)
;
_journal_issue 8
_journal_name_full 'Acta Crystallographica Section C'
_journal_page_first 1408
_journal_page_last 1411
_journal_paper_doi 10.1107/S0108270192000374
_journal_volume 48
_journal_year 1992
_chemical_formula_sum 'C66 H54 Fe N6 O6 P3'
_chemical_formula_weight 1175.97
_space_group_IT_number 2
_space_group_name_Hall '-P 1'
_space_group_name_H-M_alt 'P -1'
_symmetry_cell_setting triclinic
_symmetry_space_group_name_Hall '-P 1'
_symmetry_space_group_name_H-M 'P -1'
_cell_angle_alpha 88.690(10)
_cell_angle_beta 89.29(2)
_cell_angle_gamma 82.40(2)
_cell_formula_units_Z 2
_cell_length_a 9.802(2)
_cell_length_b 13.288(2)
_cell_length_c 22.686(3)
_cell_volume 2928.0(8)
_diffrn_radiation_type Mo
_diffrn_radiation_wavelength 0.71073
_exptl_absorpt_coefficient_mu 0.3924
_exptl_crystal_density_diffrn 1.334
_exptl_crystal_F_000 1222
_cod_data_source_file mu0279.cif
_cod_data_source_block mu0279a
_cod_depositor_comments
;
 Marking attached hydrogen atoms.

 Antanas Vaitkus,
 2017-08-02
;
_cod_original_cell_volume 2928.2
_cod_original_formula_sum 'C66 H54 Fe1 N6 O6 P3'
_cod_database_code 2000668

loop_
_space_group_symop_id
_space_group_symop_operation_xyz
1 x,y,z
2 -x,-y,-z

loop_
_atom_site_label
_atom_site_fract_x
_atom_site_fract_y
_atom_site_fract_z
_atom_site_attached_hydrogens
Fe -.02420(10) .27921(9) .74963(5) 0
P(1) .0725(2) .1401(2) .64340(10) 0
P(2) .0538(2) .1849(2) .87380(10) 0
P(3) -.0020(3) .5110(2) .72860(10) 0
O(1) .1113(6) .2031(4) .6938(2) 0
O(2) -.1227(6) .1584(4) .7580(2) 0
O(3) .0994(5) .2331(4) .8171(2) 0
O(4) -.1603(5) .3495(4) .8062(2) 0
O(5) .0690(6) .4030(4) .7371(2) 0
O(6) -.1509(6) .3275(4) .6854(2) 0
N(1) -.2199(7) .0202(5) .7244(3) 0
N(2) -.2055(8) -.0472(5) .6781(3) 0
N(3) -.2888(7) .3643(5) .8929(3) 0
N(4) -.2866(7) .3269(6) .9498(3) 0
N(5) -.2937(7) .4436(5) .6294(3) 0
N(6) -.3166(7) .5460(5) .6160(3) 0
C(1) -.0562(9) .0706(6) .6663(4) 0
C(2) -.1308(8) .0915(6) .7188(3) 0
C(3) -.1086(9) -.0169(6) .6441(4) 0
C(4) -.0660(10) -.0737(7) .5894(4) 3
C(5) -.1001(8) .2511(6) .8978(3) 0
C(6) -.1779(8) .3225(6) .8600(4) 0
C(7) -.1767(9) .2610(6) .9519(3) 0
C(8) -.1380(10) .2024(8) 1.0079(4) 3
C(9) -.1448(8) .5111(6) .6830(4) 0
C(10) -.1898(8) .4199(6) .6680(4) 0
C(11) -.2268(9) .5846(6) .6477(4) 0
C(12) -.2220(10) .6962(7) .6447(5) 3
C(13) .2208(8) .0572(6) .6212(4) 0
C(14) .2450(10) .0284(7) .5635(4) 1
C(15) .3610(10) -.0385(7) .5478(4) 1
C(16) .4540(10) -.0704(7) .5897(4) 1
C(17) .4360(10) -.0440(7) .6482(4) 1
C(18) .3205(9) .0205(7) .6639(4) 1
C(19) .0245(9) .2186(6) .5797(4) 0
C(20) -.0902(9) .2077(7) .5468(4) 1
C(21) -.1230(10) .2703(8) .4964(5) 1
C(22) -.0380(10) .3386(8) .4815(5) 1
C(23) .0740(10) .3535(9) .5131(5) 1
C(24) .1070(10) .2908(7) .5639(4) 1
C(25) -.3180(9) .0079(6) .7699(4) 0
C(26) -.3530(10) -.0881(7) .7806(4) 1
C(27) -.4520(10) -.0997(8) .8255(5) 1
C(28) -.5040(10) -.0224(8) .8571(5) 1
C(29) -.4690(10) .0705(8) .8475(5) 1
C(30) -.3760(10) .0893(7) .8019(4) 1
C(31) .1871(9) .1892(6) .9275(4) 0
C(32) .2220(10) .1094(7) .9663(4) 1
C(33) .3330(10) .1138(7) 1.0052(4) 1
C(34) .4040(10) .1949(7) 1.0031(4) 1
C(35) .3690(10) .2744(7) .9644(5) 1
C(36) .2569(9) .2720(7) .9259(4) 1
C(37) .0404(8) .0528(6) .8631(3) 0
C(38) .1420(10) .0001(7) .8308(4) 1
C(39) .1380(10) -.1040(8) .8202(5) 1
C(40) .0290(10) -.1485(7) .8421(4) 1
C(41) -.0710(10) -.0966(7) .8738(4) 1
C(42) -.0673(9) .0058(6) .8849(4) 1
C(43) -.3950(9) .4434(6) .8762(4) 0
C(44) -.4350(10) .4568(8) .8190(4) 1
C(45) -.5400(10) .5383(9) .8052(5) 1
C(46) -.6010(10) .5993(8) .8486(5) 1
C(47) -.5570(10) .5841(8) .9049(5) 1
C(48) -.4530(10) .5057(7) .9195(4) 0
C(49) -.0496(9) .5647(6) .7992(4) 0
C(50) .0470(10) .5420(7) .8433(5) 0
C(51) .0120(10) .5758(8) .9014(5) 0
C(52) -.1140(10) .6284(8) .9125(5) 0
C(53) -.2030(10) .6508(7) .8703(4) 0
C(54) -.1749(9) .6197(7) .8121(4) 0
C(55) .1227(8) .5834(6) .6966(4) 0
C(56) .1160(10) .6884(7) .7028(4) 0
C(57) .2180(10) .7393(7) .6772(4) 0
C(58) .3210(10) .6880(8) .6469(5) 0
C(59) .3270(10) .5879(8) .6380(5) 0
C(60) .2290(10) .5330(7) .6645(4) 0
C(61) -.3736(9) .3771(6) .6027(4) 0
C(62) -.4202(9) .3993(7) .5460(4) 0
C(63) -.5010(10) .3344(7) .5189(4) 0
C(64) -.5270(10) .2490(8) .5475(5) 0
C(65) -.4820(10) .2247(8) .6019(5) 0
C(66) -.4040(10) .2912(7) .6316(4) 0
H(48) -.4233 .4955 .9591 0
H(50) .1349 .5048 .8350 0
H(51) .0766 .5612 .9322 0
H(52) -.1364 .6493 .9516 0
H(53) -.2895 .6887 .8794 0
H(54) -.2411 .6366 .7822 0
H(56) .0425 .7247 .7243 0
H(57) .2135 .8106 .6814 0
H(58) .3919 .7236 .6313 0
H(59) .3986 .5543 .6138 0
H(60) .2359 .4615 .6599 0
H(62) -.3975 .4580 .5256 0
H(63) -.5369 .3507 .4807 0
H(64) -.5799 .2044 .5282 0
H(65) -.5015 .1635 .6205 0
H(66) -.3737 .2758 .6707 0

loop_
_geom_bond_atom_site_label_1
_geom_bond_atom_site_label_2
_geom_bond_distance
Fe O(1) 2.013(5)
Fe O(2) 1.984(5)
Fe O(3) 1.999(4)
Fe O(4) 1.995(5)
Fe O(5) 1.998(4)
Fe O(6) 1.966(5)
P(1) O(1) 1.513(5)
P(1) C(1) 1.728(7)
P(1) C(13) 1.779(7)
P(1) C(19) 1.794(7)
P(2) O(3) 1.513(5)
P(2) C(5) 1.731(7)
P(2) C(31) 1.804(7)
P(2) C(37) 1.798(7)
P(3) O(5) 1.519(4)
P(3) C(9) 1.751(7)
P(3) C(49) 1.799(7)
P(3) C(55) 1.789(7)
O(2) C(2) 1.283(8)
O(4) C(6) 1.281(8)
O(6) C(10) 1.292(8)
N(1) N(2) 1.389(7)
N(1) C(2) 1.374(8)
N(1) C(25) 1.424(9)
N(2) C(3) 1.315(9)
N(3) N(4) 1.372(8)
N(3) C(6) 1.374(8)
N(3) C(43) 1.428(9)
N(4) C(7) 1.296(9)
N(5) N(6) 1.378(7)
N(5) C(10) 1.352(8)
N(5) C(61) 1.408(8)
N(6) C(11) 1.307(9)
C(1) C(2) 1.404(9)
C(1) C(3) 1.434(9)
C(3) C(4) 1.490(10)
C(5) C(6) 1.416(9)
C(5) C(7) 1.432(9)
C(7) C(8) 1.500(10)
C(9) C(10) 1.393(9)
C(9) C(11) 1.419(9)
C(11) C(12) 1.490(10)
C(13) C(14) 1.381(9)
C(13) C(18) 1.417(9)
C(14) C(15) 1.390(10)
C(15) C(16) 1.350(10)
C(16) C(17) 1.380(10)
C(17) C(18) 1.380(10)
C(19) C(20) 1.380(10)
C(19) C(24) 1.370(10)
C(20) C(21) 1.410(10)
C(21) C(22) 1.340(10)
C(22) C(23) 1.360(10)
C(23) C(24) 1.420(10)
C(25) C(26) 1.380(10)
C(25) C(30) 1.370(10)
C(26) C(27) 1.410(10)
C(27) C(28) 1.310(10)
C(28) C(29) 1.340(10)
C(29) C(30) 1.410(10)
C(31) C(32) 1.373(9)
C(31) C(36) 1.370(9)
C(32) C(33) 1.420(10)
C(33) C(34) 1.360(10)
C(34) C(35) 1.370(10)
C(35) C(36) 1.420(10)
C(37) C(38) 1.356(9)
C(37) C(42) 1.378(9)
C(38) C(39) 1.420(10)
C(39) C(40) 1.370(10)
C(40) C(41) 1.330(10)
C(41) C(42) 1.390(10)
C(43) C(44) 1.360(10)
C(43) C(48) 1.370(10)
C(44) C(45) 1.420(10)
C(45) C(46) 1.370(10)
C(46) C(47) 1.350(10)
C(47) C(48) 1.390(10)
C(49) C(50) 1.390(10)
C(49) C(54) 1.376(9)
C(50) C(51) 1.430(10)
C(51) C(52) 1.360(10)
C(52) C(53) 1.310(10)
C(53) C(54) 1.410(10)
C(55) C(56) 1.400(10)
C(55) C(60) 1.370(10)
C(56) C(57) 1.390(10)
C(57) C(58) 1.340(10)
C(58) C(59) 1.340(10)
C(59) C(60) 1.400(10)
C(61) C(62) 1.382(9)
C(61) C(66) 1.370(10)
C(62) C(63) 1.400(10)
C(63) C(64) 1.350(10)
C(64) C(65) 1.330(10)
C(65) C(66) 1.430(10)
